data_4340461
loop_
_publ_author_name
'Thallaj, Nasser K.'
'Orain, Pierre-Yves'
'Thibon, Aurore'
'Sandroni, Martina'
'Welter, Richard'
'Mandon, Dominique'

_publ_section_title
;
 Steric Congestion at, and Proximity to, a Ferrous Center Leads to
 Hydration of \a-Nitrile Substituents Forming Coordinated Carboxamides.
;
_journal_issue 15
_journal_name_full 'Inorganic chemistry'
_journal_page_first 7824
_journal_paper_doi 10.1021/ic500096h
_journal_volume 53
_journal_year 2014
_chemical_formula_moiety 'C20 H16 Cl2 Fe N6, C2 H3 N'
_chemical_formula_sum 'C22 H19 Cl2 Fe N7'
_chemical_formula_weight 508.19
_space_group_IT_number 14
_symmetry_cell_setting monoclinic
_symmetry_Int_Tables_number 14
_symmetry_space_group_name_Hall '-P 2ybc'
_symmetry_space_group_name_H-M 'P 1 21/c 1'
_atom_sites_solution_hydrogens geom
_atom_sites_solution_primary direct
_atom_sites_solution_secondary difmap
_audit_creation_date 2013-11-07T17:20:01-00:00
_audit_creation_method 'WinGX routine CIF_UPDATE'
_cell_angle_alpha 90
_cell_angle_beta 95.868(6)
_cell_angle_gamma 90
_cell_formula_units_Z 4
_cell_length_a 11.0253(8)
_cell_length_b 8.9504(6)
_cell_length_c 25.0265(18)
_cell_measurement_reflns_used 3942
_cell_measurement_temperature 170(2)
_cell_measurement_theta_max 31.5532
_cell_measurement_theta_min 2.7978
_cell_volume 2456.7(3)
_computing_cell_refinement
;
        CrysAlis RED, Oxford Diffraction Ltd.,
        Version 1.171.33.52 (release 06-11-2009 CrysAlis171 .NET)
        (compiled Nov  6 2009,16:24:50)
;
_computing_data_collection
;
        CrysAlis CCD, Oxford Diffraction Ltd.,
        Version 1.171.33.52 (release 06-11-2009 CrysAlis171 .NET)
        (compiled Nov  6 2009,16:24:50)
;
_computing_data_reduction
;
        CrysAlis RED, Oxford Diffraction Ltd.,
        Version 1.171.33.52 (release 06-11-2009 CrysAlis171 .NET)
        (compiled Nov  6 2009,16:24:50)
;
_computing_molecular_graphics 'ORTEP3 for Windows (Farrugia, 1997)'
_computing_publication_material
;
        WinGX (Farrugia, 1999)
        PLATON (Spek, 1990-2003)
        enCIFer (Allen et al., 2004)
;
_computing_structure_refinement 'SHELXL-97 (Sheldrick, 2008)'
_computing_structure_solution 'SIR-92 (Altomare et al., 1992)'
_diffrn_ambient_temperature 170(2)
_diffrn_detector 'CCD plate'
_diffrn_detector_area_resol_mean 8.3622
_diffrn_measured_fraction_theta_full 0.997
_diffrn_measured_fraction_theta_max 0.997
_diffrn_measurement_device 'Kappa-geometry diffractometer'
_diffrn_measurement_device_type 'Xcalibur, Sapphire2, large Be window'
_diffrn_measurement_method '\w scans'
_diffrn_orient_matrix_UB_11 0.0220207391
_diffrn_orient_matrix_UB_12 0.0289903133
_diffrn_orient_matrix_UB_13 0.0256221349
_diffrn_orient_matrix_UB_21 0.0570009575
_diffrn_orient_matrix_UB_22 0.0158320901
_diffrn_orient_matrix_UB_23 -0.0096214415
_diffrn_orient_matrix_UB_31 -0.0213458644
_diffrn_orient_matrix_UB_32 0.0722534331
_diffrn_orient_matrix_UB_33 -0.0081676958
_diffrn_radiation_monochromator graphite
_diffrn_radiation_probe x-ray
_diffrn_radiation_type MoK\a
_diffrn_radiation_wavelength 0.71073
_diffrn_reflns_av_R_equivalents 0.0957
_diffrn_reflns_av_unetI/netI 0.1238
_diffrn_reflns_limit_h_max 14
_diffrn_reflns_limit_h_min -14
_diffrn_reflns_limit_k_max 11
_diffrn_reflns_limit_k_min -9
_diffrn_reflns_limit_l_max 33
_diffrn_reflns_limit_l_min -33
_diffrn_reflns_number 21085
_diffrn_reflns_theta_full 28.28
_diffrn_reflns_theta_max 28.28
_diffrn_reflns_theta_min 2.8
_diffrn_source 'sealed X-ray tube'
_exptl_absorpt_coefficient_mu 0.854
_exptl_absorpt_correction_T_max 0.9505
_exptl_absorpt_correction_T_min 0.8027
_exptl_absorpt_correction_type multi-scan
_exptl_absorpt_process_details
;
        CrysAlis RED, Oxford Diffraction Ltd.,
        Version 1.171.33.52 (release 06-11-2009 CrysAlis171 .NET)
        (compiled Nov  6 2009,16:24:50)
        Empirical absorption correction using spherical harmonics,
 implemented in SCALE3 ABSPACK scaling algorithm.
;
_exptl_crystal_colour red
_exptl_crystal_density_diffrn 1.374
_exptl_crystal_density_method 'not measured'
_exptl_crystal_description 'frustoconical rod, axis [0 0 1]'
_exptl_crystal_F_000 1040
_exptl_crystal_size_max 0.24
_exptl_crystal_size_mid 0.12
_exptl_crystal_size_min 0.06
_refine_diff_density_max 0.583
_refine_diff_density_min -0.387
_refine_diff_density_rms 0.076
_refine_ls_extinction_method none
_refine_ls_goodness_of_fit_ref 0.906
_refine_ls_hydrogen_treatment constr
_refine_ls_matrix_type full
_refine_ls_number_parameters 290
_refine_ls_number_reflns 6067
_refine_ls_number_restraints 6
_refine_ls_restrained_S_all 0.908
_refine_ls_R_factor_all 0.137
_refine_ls_R_factor_gt 0.0587
_refine_ls_shift/su_max 0
_refine_ls_shift/su_mean 0
_refine_ls_structure_factor_coef Fsqd
_refine_ls_weighting_details 'calc w=1/[\s^2^(Fo^2^)+(0.0548P)^2^+0.0000P] where P=(Fo^2^+2Fc^2^)/3'
_refine_ls_weighting_scheme calc
_refine_ls_wR_factor_gt 0.1099
_refine_ls_wR_factor_ref 0.1292
_reflns_number_gt 3138
_reflns_number_total 6067
_reflns_threshold_expression >2\s(I)
_cod_data_source_file ic500096h_si_002.cif
_cod_data_source_block pyo04-b
_cod_depositor_comments
;
The following automatic conversions were performed:

'_diffrn_radiation_probe' value 'X-ray' changed to 'x-ray' according
to
/usr/data/users/saulius/crontab/automatic-downloads/rss-feeds/ACS/lib/dictionaries/cif_core.dic
dictionary named 'cif_core.dic' version 2.4.2 from 2011-04-26.

Automatic conversion script
Id: cif_fix_values 2281 2013-09-26 08:29:07Z andrius 

 Adding full bibliography for 4340459--4340461.cif.

The following automatic conversions were performed:

data name '_iucr_refine_instruction_details' was replaced with
'_iucr_refine_instructions_details' as specified in the replacement
file 'data/replacement-values/replacement_tags.lst'.

Automatic conversion script
Id: cif_correct_tags 9268 2022-04-12 08:56:07Z antanas 
;
_cod_original_sg_symbol_Hall -P2ybc
_cod_original_sg_symbol_H-M P21/c
_cod_database_code 4340461

loop_
_symmetry_equiv_pos_as_xyz
'x, y, z'
'-x, y+1/2, -z+1/2'
'-x, -y, -z'
'x, -y-1/2, z-1/2'

loop_
_atom_site_label
_atom_site_type_symbol
_atom_site_fract_x
_atom_site_fract_y
_atom_site_fract_z
_atom_site_U_iso_or_equiv
_atom_site_adp_type
_atom_site_occupancy
_atom_site_symmetry_multiplicity
_atom_site_calc_flag
_atom_site_refinement_flags
C21 C 0.1153(13) 0.4711(14) 0.3108(4) 0.187(5) Uani 1 1 d DU
C22 C 0.1719(19) 0.5875(19) 0.2813(6) 0.50(2) Uani 1 1 d DU
H22A H 0.2539 0.5556 0.2744 0.747 Uiso 1 1 calc R
H22B H 0.1774 0.6796 0.3025 0.747 Uiso 1 1 calc R
H22C H 0.1226 0.6055 0.2471 0.747 Uiso 1 1 calc R
N7 N 0.0525(18) 0.3683(17) 0.3151(9) 0.478(16) Uani 1 1 d DU
C1 C 0.2333(4) 0.0505(4) 0.10366(17) 0.0417(10) Uani 1 1 d .
H1A H 0.1797 0.024 0.0709 0.05 Uiso 1 1 calc R
H1B H 0.2183 -0.0232 0.1318 0.05 Uiso 1 1 calc R
C2 C 0.3642(3) 0.0368(4) 0.09176(14) 0.0317(9) Uani 1 1 d .
C3 C 0.4201(4) -0.1012(4) 0.09060(16) 0.0410(10) Uani 1 1 d .
H3 H 0.3778 -0.1888 0.0994 0.049 Uiso 1 1 calc R
C4 C 0.5369(4) -0.1108(4) 0.07669(16) 0.0441(10) Uani 1 1 d .
H4 H 0.5775 -0.2044 0.0764 0.053 Uiso 1 1 calc R
C5 C 0.5943(3) 0.0196(4) 0.06308(16) 0.0361(9) Uani 1 1 d .
C6 C 0.5330(3) 0.1545(4) 0.06512(15) 0.0342(9) Uani 1 1 d .
H6 H 0.5731 0.2436 0.0561 0.041 Uiso 1 1 calc R
C7 C 0.0813(3) 0.2489(5) 0.09161(16) 0.0403(10) Uani 1 1 d .
H7A H 0.0452 0.331 0.1113 0.048 Uiso 1 1 calc R
H7B H 0.023 0.1644 0.0888 0.048 Uiso 1 1 calc R
C8 C 0.1024(3) 0.3012(4) 0.03642(16) 0.0353(9) Uani 1 1 d .
C9 C 0.0152(3) 0.2857(5) -0.00761(17) 0.0450(11) Uani 1 1 d .
H9 H -0.0586 0.2334 -0.0042 0.054 Uiso 1 1 calc R
C10 C 0.0375(4) 0.3475(5) -0.05632(18) 0.0508(12) Uani 1 1 d .
H10 H -0.0215 0.3404 -0.0866 0.061 Uiso 1 1 calc R
C11 C 0.1469(4) 0.4197(5) -0.06021(16) 0.0451(11) Uani 1 1 d .
C12 C 0.2310(3) 0.4274(5) -0.01490(15) 0.0373(10) Uani 1 1 d .
H12 H 0.3068 0.4757 -0.0177 0.045 Uiso 1 1 calc R
C13 C 0.1940(4) 0.2104(5) 0.18037(16) 0.0471(11) Uani 1 1 d .
H13A H 0.1528 0.1208 0.1931 0.056 Uiso 1 1 calc R
H13B H 0.1458 0.2992 0.1888 0.056 Uiso 1 1 calc R
C14 C 0.3205(4) 0.2219(4) 0.20945(15) 0.0412(10) Uani 1 1 d .
C15 C 0.3496(5) 0.1668(5) 0.26089(18) 0.0547(13) Uani 1 1 d .
H15 H 0.2905 0.1143 0.2787 0.066 Uiso 1 1 calc R
C16 C 0.4650(5) 0.1890(5) 0.28572(19) 0.0636(14) Uani 1 1 d .
H16 H 0.486 0.1546 0.3214 0.076 Uiso 1 1 calc R
C17 C 0.5497(5) 0.2612(5) 0.25867(18) 0.0582(13) Uani 1 1 d .
H17 H 0.6305 0.2762 0.2749 0.07 Uiso 1 1 calc R
C18 C 0.5152(4) 0.3115(4) 0.20749(16) 0.0416(10) Uani 1 1 d .
H18 H 0.5743 0.3601 0.1885 0.05 Uiso 1 1 calc R
C19 C 0.7165(4) 0.0190(4) 0.04728(18) 0.0451(11) Uani 1 1 d .
C20 C 0.1734(4) 0.4937(6) -0.10919(19) 0.0597(14) Uani 1 1 d .
N1 N 0.1981(3) 0.2004(3) 0.12176(12) 0.0350(8) Uani 1 1 d .
N2 N 0.4198(3) 0.1638(3) 0.07923(12) 0.0296(7) Uani 1 1 d .
N3 N 0.2097(3) 0.3700(3) 0.03216(11) 0.0312(7) Uani 1 1 d .
N4 N 0.4019(3) 0.2950(3) 0.18308(12) 0.0375(8) Uani 1 1 d .
N5 N 0.8130(4) 0.0216(4) 0.03459(18) 0.0641(11) Uani 1 1 d .
N6 N 0.1915(4) 0.5546(6) -0.14816(17) 0.0876(16) Uani 1 1 d .
Cl1 Cl 0.49789(9) 0.51705(10) 0.07705(4) 0.0363(2) Uani 1 1 d .
Cl2 Cl 0.22667(9) 0.58157(12) 0.14191(4) 0.0408(3) Uani 1 1 d .
Fe1 Fe 0.33729(5) 0.37767(6) 0.10398(2) 0.02860(16) Uani 1 1 d .

loop_
_atom_site_aniso_label
_atom_site_aniso_U_11
_atom_site_aniso_U_22
_atom_site_aniso_U_33
_atom_site_aniso_U_23
_atom_site_aniso_U_13
_atom_site_aniso_U_12
C21 0.262(15) 0.173(12) 0.126(9) -0.028(7) 0.025(8) 0.046(9)
C22 0.81(4) 0.39(2) 0.38(2) -0.295(18) 0.49(3) -0.39(3)
N7 0.54(3) 0.248(16) 0.71(4) 0.212(19) 0.37(3) 0.050(14)
C1 0.042(2) 0.038(2) 0.045(3) 0.002(2) 0.0042(19) -0.011(2)
C2 0.034(2) 0.029(2) 0.031(2) 0.0018(17) 0.0014(17) -0.0044(17)
C3 0.046(3) 0.022(2) 0.055(3) 0.0020(19) 0.004(2) -0.0080(19)
C4 0.047(3) 0.023(2) 0.061(3) -0.002(2) 0.005(2) 0.005(2)
C5 0.033(2) 0.031(2) 0.043(2) -0.0046(19) 0.0026(18) -0.0017(18)
C6 0.035(2) 0.028(2) 0.040(2) -0.0010(17) 0.0035(17) -0.0070(17)
C7 0.025(2) 0.045(3) 0.050(3) 0.000(2) 0.0047(18) -0.0014(19)
C8 0.027(2) 0.036(2) 0.042(2) -0.0073(19) 0.0022(18) 0.0029(18)
C9 0.027(2) 0.052(3) 0.053(3) -0.008(2) -0.007(2) 0.003(2)
C10 0.042(3) 0.060(3) 0.046(3) -0.018(2) -0.015(2) 0.016(2)
C11 0.040(3) 0.065(3) 0.029(2) -0.002(2) -0.0021(18) 0.021(2)
C12 0.028(2) 0.053(3) 0.031(2) -0.0019(19) 0.0011(17) 0.0099(19)
C13 0.052(3) 0.052(3) 0.039(3) 0.008(2) 0.013(2) -0.003(2)
C14 0.051(3) 0.039(2) 0.032(2) 0.0021(19) -0.001(2) 0.001(2)
C15 0.083(4) 0.040(3) 0.041(3) 0.007(2) 0.004(2) -0.005(2)
C16 0.099(4) 0.050(3) 0.036(3) 0.010(2) -0.019(3) 0.001(3)
C17 0.076(4) 0.045(3) 0.047(3) 0.001(2) -0.023(3) 0.003(3)
C18 0.044(3) 0.037(2) 0.040(2) 0.0006(19) -0.012(2) 0.002(2)
C19 0.044(3) 0.033(2) 0.058(3) -0.011(2) 0.007(2) 0.002(2)
C20 0.050(3) 0.089(4) 0.039(3) 0.002(3) -0.002(2) 0.030(3)
N1 0.0321(18) 0.0384(19) 0.0349(19) -0.0004(16) 0.0046(14) -0.0015(15)
N2 0.0304(18) 0.0241(17) 0.0339(18) 0.0015(13) 0.0010(14) -0.0032(14)
N3 0.0273(17) 0.0344(18) 0.0315(18) -0.0023(15) 0.0019(13) 0.0011(15)
N4 0.040(2) 0.0357(19) 0.0358(19) 0.0048(16) -0.0029(15) 0.0016(16)
N5 0.051(3) 0.057(3) 0.085(3) -0.012(2) 0.015(2) 0.005(2)
N6 0.073(3) 0.144(5) 0.047(3) 0.026(3) 0.009(2) 0.040(3)
Cl1 0.0388(6) 0.0265(5) 0.0446(6) -0.0036(4) 0.0092(4) -0.0065(4)
Cl2 0.0335(5) 0.0482(6) 0.0394(6) -0.0087(5) -0.0032(4) 0.0093(5)
Fe1 0.0282(3) 0.0287(3) 0.0279(3) 0.0009(3) -0.0019(2) -0.0014(3)

loop_
_atom_type_symbol
_atom_type_description
_atom_type_scat_dispersion_real
_atom_type_scat_dispersion_imag
_atom_type_scat_source
C C 0.0033 0.0016 'International Tables Vol C Tables 4.2.6.8 and 6.1.1.4'
H H 0 0 'International Tables Vol C Tables 4.2.6.8 and 6.1.1.4'
N N 0.0061 0.0033 'International Tables Vol C Tables 4.2.6.8 and 6.1.1.4'
Cl Cl 0.1484 0.1585 'International Tables Vol C Tables 4.2.6.8 and 6.1.1.4'
Fe Fe 0.3463 0.8444 'International Tables Vol C Tables 4.2.6.8 and 6.1.1.4'

loop_
_exptl_crystal_face_index_h
_exptl_crystal_face_index_k
_exptl_crystal_face_index_l
_exptl_crystal_face_perp_dist
1 0 0 0.035
1 -3 1 0.055
1 0 -6 0.115
-1 3 -3 0.08
-3 -2 0 0.035
-2 3 1 0.04
2 -1 0 0.045
-2 1 0 0.035
-1 0 3 0.09
2 1 -2 0.055
-2 -2 -1 0.04
2 2 1 0.045
0 0 1 0.105
1 -1 -4 0.085
-1 0 0 0.025

loop_
_geom_angle_atom_site_label_1
_geom_angle_atom_site_label_2
_geom_angle_atom_site_label_3
_geom_angle
N7 C21 C22 154.7(17)
C21 C22 H22A 109.5
C21 C22 H22B 109.5
H22A C22 H22B 109.5
C21 C22 H22C 109.5
H22A C22 H22C 109.5
H22B C22 H22C 109.5
N1 C1 C2 114.8(3)
N1 C1 H1A 108.6
C2 C1 H1A 108.6
N1 C1 H1B 108.6
C2 C1 H1B 108.6
H1A C1 H1B 107.5
N2 C2 C3 122.4(3)
N2 C2 C1 116.5(3)
C3 C2 C1 120.9(3)
C4 C3 C2 119.6(4)
C4 C3 H3 120.2
C2 C3 H3 120.2
C3 C4 C5 118.3(4)
C3 C4 H4 120.9
C5 C4 H4 120.9
C4 C5 C6 119.2(4)
C4 C5 C19 121.8(4)
C6 C5 C19 119.1(4)
N2 C6 C5 122.4(3)
N2 C6 H6 118.8
C5 C6 H6 118.8
N1 C7 C8 110.5(3)
N1 C7 H7A 109.5
C8 C7 H7A 109.5
N1 C7 H7B 109.5
C8 C7 H7B 109.5
H7A C7 H7B 108.1
N3 C8 C9 121.5(4)
N3 C8 C7 115.8(3)
C9 C8 C7 122.6(4)
C10 C9 C8 119.1(4)
C10 C9 H9 120.4
C8 C9 H9 120.4
C11 C10 C9 119.0(4)
C11 C10 H10 120.5
C9 C10 H10 120.5
C10 C11 C12 118.7(4)
C10 C11 C20 121.8(4)
C12 C11 C20 119.5(4)
N3 C12 C11 122.7(4)
N3 C12 H12 118.7
C11 C12 H12 118.7
N1 C13 C14 111.3(3)
N1 C13 H13A 109.4
C14 C13 H13A 109.4
N1 C13 H13B 109.4
C14 C13 H13B 109.4
H13A C13 H13B 108
N4 C14 C15 121.9(4)
N4 C14 C13 115.4(3)
C15 C14 C13 122.6(4)
C16 C15 C14 119.0(4)
C16 C15 H15 120.5
C14 C15 H15 120.5
C17 C16 C15 119.5(4)
C17 C16 H16 120.3
C15 C16 H16 120.3
C16 C17 C18 118.5(4)
C16 C17 H17 120.8
C18 C17 H17 120.8
N4 C18 C17 123.0(4)
N4 C18 H18 118.5
C17 C18 H18 118.5
N5 C19 C5 178.6(5)
N6 C20 C11 178.1(5)
C13 N1 C1 113.2(3)
C13 N1 C7 111.9(3)
C1 N1 C7 110.4(3)
C13 N1 Fe1 104.0(2)
C1 N1 Fe1 111.6(2)
C7 N1 Fe1 105.2(2)
C6 N2 C2 118.1(3)
C6 N2 Fe1 123.0(2)
C2 N2 Fe1 116.8(2)
C12 N3 C8 118.9(3)
C12 N3 Fe1 124.4(2)
C8 N3 Fe1 116.7(2)
C14 N4 C18 118.0(3)
C14 N4 Fe1 116.3(3)
C18 N4 Fe1 125.7(3)
N4 Fe1 N3 150.78(12)
N4 Fe1 N2 81.69(11)
N3 Fe1 N2 89.50(11)
N4 Fe1 N1 75.49(12)
N3 Fe1 N1 75.35(11)
N2 Fe1 N1 76.09(11)
N4 Fe1 Cl1 105.04(9)
N3 Fe1 Cl1 103.06(8)
N2 Fe1 Cl1 92.04(8)
N1 Fe1 Cl1 167.98(8)
N4 Fe1 Cl2 91.76(9)
N3 Fe1 Cl2 92.20(8)
N2 Fe1 Cl2 169.26(8)
N1 Fe1 Cl2 94.08(8)
Cl1 Fe1 Cl2 97.90(4)

loop_
_geom_bond_atom_site_label_1
_geom_bond_atom_site_label_2
_geom_bond_distance
C21 N7 1.163(13)
C21 C22 1.454(12)
C22 H22A 0.98
C22 H22B 0.98
C22 H22C 0.98
C1 N1 1.481(5)
C1 C2 1.509(5)
C1 H1A 0.99
C1 H1B 0.99
C2 N2 1.343(4)
C2 C3 1.382(5)
C3 C4 1.371(5)
C3 H3 0.95
C4 C5 1.386(5)
C4 H4 0.95
C5 C6 1.388(5)
C5 C19 1.443(6)
C6 N2 1.333(4)
C6 H6 0.95
C7 N1 1.489(5)
C7 C8 1.499(5)
C7 H7A 0.99
C7 H7B 0.99
C8 N3 1.347(4)
C8 C9 1.393(5)
C9 C10 1.383(6)
C9 H9 0.95
C10 C11 1.380(6)
C10 H10 0.95
C11 C12 1.391(5)
C11 C20 1.449(6)
C12 N3 1.328(4)
C12 H12 0.95
C13 N1 1.475(5)
C13 C14 1.509(5)
C13 H13A 0.99
C13 H13B 0.99
C14 N4 1.339(5)
C14 C15 1.385(5)
C15 C16 1.372(6)
C15 H15 0.95
C16 C17 1.370(6)
C16 H16 0.95
C17 C18 1.374(5)
C17 H17 0.95
C18 N4 1.341(5)
C18 H18 0.95
C19 N5 1.141(5)
C20 N6 1.152(6)
N1 Fe1 2.283(3)
N2 Fe1 2.234(3)
N3 Fe1 2.168(3)
N4 Fe1 2.164(3)
Cl1 Fe1 2.3216(10)
Cl2 Fe1 2.4404(11)
